data_4311244
loop_
_publ_author_name
'Shinya Hayami'
'Koichiro Hashiguchi'
'Gergely Juh\'asz'
'Masaaki Ohba'
'Hisashi \=Okawa'
'Yonezo Maeda'
'Kenichi Kato'
'Keiichi Osaka'
'Masaki Takata'
'Katsuya Inoue'

_publ_section_title
;
 1-D Cobalt(II) Spin Transition Compound with Strong Interchain
 Interaction: [Co(pyterpy)Cl2].X
;
_journal_name_full 'Inorganic Chemistry'
_journal_page_first 4124
_journal_page_last 4126
_journal_paper_doi 10.1021/ic049509b
_journal_volume 43
_journal_year 2004
_chemical_formula_sum 'C21 H18 Cl2 Co N4 O'
_chemical_formula_weight 472.24
_space_group_IT_number 13
_symmetry_cell_setting monoclinic
_symmetry_Int_Tables_number 13
_symmetry_space_group_name_Hall '-P 2yc'
_symmetry_space_group_name_H-M 'P 1 2/c 1'
_audit_creation_date 'Wed Apr 14 20:07:51 2004'
_audit_creation_method 'by teXsan'
_cell_angle_alpha 90
_cell_angle_beta 103.750(4)
_cell_angle_gamma 90
_cell_formula_units_Z 4
_cell_length_a 11.227(4)
_cell_length_b 11.267(4)
_cell_length_c 16.090(6)
_cell_measurement_reflns_used 4973
_cell_measurement_temperature 110
_cell_measurement_theta_max 27.5
_cell_measurement_theta_min 3.1
_cell_volume 1977.0(12)
_computing_cell_refinement CRYSTALCLEAR
_computing_data_collection CRYSTALCLEAR
_computing_data_reduction 'teXsan Ver. 1.11'
_computing_publication_material 'teXsan Ver. 1.11'
_computing_structure_refinement 'teXsan Ver. 1.10'
_computing_structure_solution SIR92
_diffrn_detector_area_resol_mean 14.62
_diffrn_measured_fraction_theta_full 0.9864
_diffrn_measured_fraction_theta_max 0.9864
_diffrn_measurement_device_type 'Rigaku/MSC Mercury CCD'
_diffrn_measurement_method \w
_diffrn_radiation_type 'Mo K\a'
_diffrn_radiation_wavelength 0.7107
_diffrn_reflns_av_R_equivalents 0.040
_diffrn_reflns_limit_h_max 13
_diffrn_reflns_limit_h_min -14
_diffrn_reflns_limit_k_max 14
_diffrn_reflns_limit_k_min -14
_diffrn_reflns_limit_l_max 20
_diffrn_reflns_limit_l_min -12
_diffrn_reflns_number 340
_diffrn_reflns_theta_full 27.48
_diffrn_reflns_theta_max 27.48
_exptl_absorpt_coefficient_mu 1.159
_exptl_absorpt_correction_T_max 0.911
_exptl_absorpt_correction_T_min 0.911
_exptl_absorpt_correction_type none
_exptl_crystal_colour brown
_exptl_crystal_density_diffrn 1.586
_exptl_crystal_density_method 'not measured'
_exptl_crystal_description Block
_exptl_crystal_size_max 0.160
_exptl_crystal_size_mid 0.100
_exptl_crystal_size_min 0.080
_refine_diff_density_max 0.34
_refine_diff_density_min -0.46
_refine_ls_extinction_method none
_refine_ls_goodness_of_fit_ref 0.770
_refine_ls_hydrogen_treatment noref
_refine_ls_number_parameters 267
_refine_ls_number_reflns 2909
_refine_ls_R_factor_gt 0.0308
_refine_ls_shift/su_max 0.0002
_refine_ls_structure_factor_coef Fsqd
_refine_ls_weighting_details 'w = 1/[\s^2^(Fo^2^) + (0.08600(Max(Fo^2^,0) + 2Fc^2^)/3)^2^]'
_refine_ls_weighting_scheme calc
_refine_ls_wR_factor_ref 0.0898
_reflns_number_gt 2909
_reflns_number_total 4493
_reflns_threshold_expression F^2^>3.0\s(F^2^)
_cod_data_source_file ic049509bsi20040517_024402.cif
_cod_data_source_block '_SH2'
_cod_depositor_comments
;
 The following values were removed from the '_geom_hbond' loop since
 they were incomprehensible:
 # N(1) Cl(1) 3.262(2) . . . 0.2334 0.6510 0.4105 no
 # N(1) N(2) 2.622 . . . 0.1664 0.6949 0.3931 no
 # N(2) Cl(1) 3.231 . . . 0.1390 0.7124 0.5307 no
 # N(2) N(1) 2.622 . . . 0.1339 0.7160 0.4341 no

 Antanas Vaitkus,
 2017-03-03

The following automatic conversions were performed:
data name '_geom_hbond_site_distance_dh' replaced with
'_geom_hbond_distance_DH' as specified in the replacement file
'/home/antanas/src/cod-tools/trunk/data/replacement-values/replacement_tags.lst'.

data
name '_geom_hbond_site_distance_ha' replaced with
'_geom_hbond_distance_HA' as specified in the replacement file
'/home/antanas/src/cod-tools/trunk/data/replacement-values/replacement_tags.lst'.

data
name '_geom_hbond_site_distance_da' replaced with
'_geom_hbond_distance_DA' as specified in the replacement file
'/home/antanas/src/cod-tools/trunk/data/replacement-values/replacement_tags.lst'.

Automatic conversion script
Id: cif_correct_tags 5005 2017-03-03 11:38:54Z antanas 
;
_cod_original_cell_volume 1976.9583
_cod_original_formula_sum 'C21 H18 Cl2 Co N4 O '
_cod_database_code 4311244

loop_
_symmetry_equiv_pos_as_xyz
x,y,z
-x,y,1/2-z
-x,-y,-z
x,-y,1/2+z

loop_
_atom_site_label
_atom_site_type_symbol
_atom_site_fract_x
_atom_site_fract_y
_atom_site_fract_z
_atom_site_U_iso_or_equiv
_atom_site_adp_type
_atom_site_occupancy
_atom_site_calc_flag
_atom_site_refinement_flags
_atom_site_disorder_assembly
_atom_site_disorder_group
Co(1) Co 0.5000 0.26513(4) 0.7500 0.0127(1) Uani 1.00 d S . .
Co(2) Co 0.0000 0.23788(4) 0.2500 0.0124(1) Uani 1.00 d S . .
Cl(1) Cl 0.59907(5) 0.26696(5) 0.62862(4) 0.0170(1) Uani 1.00 d . . .
Cl(2) Cl 0.10652(5) 0.24460(5) 0.13418(4) 0.0177(2) Uani 1.00 d . . .
O(1) O 0.6900(2) 0.4770(2) 0.5273(1) 0.0368(6) Uani 1.00 d . . .
N(1) N 0.3272(2) 0.2186(2) 0.6609(1) 0.0136(5) Uani 1.00 d . . .
N(2) N 0.5000 0.0817(2) 0.7500 0.0135(6) Uani 1.00 d S . .
N(3) N 0.5000 -0.5455(2) 0.7500 0.0156(7) Uani 1.00 d S . .
N(4) N 0.1679(2) 0.1923(2) 0.3401(1) 0.0140(5) Uani 1.00 d . . .
N(5) N 0.0000 0.0539(2) 0.2500 0.0126(6) Uani 1.00 d S . .
N(6) N 0.0000 -0.5729(2) 0.2500 0.0144(7) Uani 1.00 d S . .
C(1) C 0.2429(2) 0.2921(2) 0.6145(2) 0.0166(6) Uani 1.00 d . . .
C(2) C 0.1347(2) 0.2533(2) 0.5606(2) 0.0199(6) Uani 1.00 d . . .
C(3) C 0.1110(2) 0.1330(2) 0.5546(2) 0.0198(6) Uani 1.00 d . . .
C(4) C 0.1967(2) 0.0547(2) 0.6018(2) 0.0183(6) Uani 1.00 d . . .
C(5) C 0.3043(2) 0.0999(2) 0.6532(1) 0.0148(5) Uani 1.00 d . . .
C(6) C 0.4031(2) 0.0227(2) 0.7026(1) 0.0135(5) Uani 1.00 d . . .
C(7) C 0.4001(2) -0.1011(2) 0.7009(1) 0.0152(5) Uani 1.00 d . . .
C(8) C 0.5000 -0.1634(3) 0.7500 0.0162(8) Uani 1.00 d S . .
C(9) C 0.5000 -0.2952(3) 0.7500 0.0159(8) Uani 1.00 d S . .
C(10) C 0.4653(2) -0.4830(2) 0.6770(2) 0.0174(6) Uani 1.00 d . . .
C(11) C 0.2478(2) 0.2683(2) 0.3879(2) 0.0157(6) Uani 1.00 d . . .
C(12) C 0.3547(2) 0.2328(2) 0.4440(2) 0.0176(6) Uani 1.00 d . . .
C(13) C 0.3809(2) 0.1128(2) 0.4520(2) 0.0228(6) Uani 1.00 d . . .
C(14) C 0.2989(2) 0.0319(2) 0.4033(2) 0.0205(6) Uani 1.00 d . . .
C(15) C 0.1926(2) 0.0741(2) 0.3491(1) 0.0135(5) Uani 1.00 d . . .
C(16) C 0.0959(2) -0.0043(2) 0.2978(1) 0.0137(5) Uani 1.00 d . . .
C(17) C 0.1001(2) -0.1282(2) 0.2986(1) 0.0141(5) Uani 1.00 d . . .
C(18) C 0.0000 -0.1913(3) 0.2500 0.0145(8) Uani 1.00 d S . .
C(19) C 0.0000 -0.3228(3) 0.2500 0.0129(7) Uani 1.00 d S . .
C(20) C 0.1075(2) -0.3877(2) 0.2551(1) 0.0151(6) Uani 1.00 d . . .
C(21) C 0.1024(2) -0.5103(2) 0.2510(1) 0.0154(6) Uani 1.00 d . . .
C(22) C 0.4599(2) -0.3606(2) 0.6744(2) 0.0171(6) Uani 1.00 d . . .
C(23) C 0.8032(3) 0.4278(3) 0.5182(2) 0.0418(9) Uani 1.00 d . . .
H(1) H 0.2583 0.3755 0.6189 0.0205 Uiso 1.00 calc . . .
H(2) H 0.0780 0.3084 0.5283 0.0238 Uiso 1.00 calc . . .
H(3) H 0.0367 0.1041 0.5187 0.0236 Uiso 1.00 calc . . .
H(4) H 0.1818 -0.0282 0.5992 0.0216 Uiso 1.00 calc . . .
H(5) H 0.3317 -0.1423 0.6671 0.0183 Uiso 1.00 calc . . .
H(6) H 0.4292 -0.3210 0.6215 0.0208 Uiso 1.00 calc . . .
H(7) H 0.4439 -0.5254 0.6247 0.0208 Uiso 1.00 calc . . .
H(8) H 0.2295 0.3513 0.3828 0.0192 Uiso 1.00 calc . . .
H(9) H 0.4091 0.2893 0.4766 0.0212 Uiso 1.00 calc . . .
H(10) H 0.4543 0.0856 0.4900 0.0272 Uiso 1.00 calc . . .
H(11) H 0.3157 -0.0508 0.4072 0.0244 Uiso 1.00 calc . . .
H(12) H 0.1695 -0.1689 0.3314 0.0171 Uiso 1.00 calc . . .
H(13) H 0.1835 -0.3477 0.2613 0.0182 Uiso 1.00 calc . . .
H(14) H 0.1748 -0.5524 0.2486 0.0186 Uiso 1.00 calc . . .
H(15) H 0.6767 0.4139 0.5551 0.0228 Uiso 1.00 calc . . .
H(16) H 0.8693 0.4694 0.5542 0.0506 Uiso 1.00 calc . . .
H(17) H 0.8082 0.4346 0.4605 0.0506 Uiso 1.00 calc . . .
H(18) H 0.8069 0.3464 0.5343 0.0506 Uiso 1.00 calc . . .

loop_
_atom_site_aniso_label
_atom_site_aniso_U_11
_atom_site_aniso_U_22
_atom_site_aniso_U_33
_atom_site_aniso_U_12
_atom_site_aniso_U_13
_atom_site_aniso_U_23
Co(1) 0.0135(2) 0.0069(2) 0.0160(2) 0.0000 0.0001(2) 0.0000
Co(2) 0.0128(2) 0.0067(2) 0.0159(2) 0.0000 0.0001(2) 0.0000
Cl(1) 0.0157(3) 0.0151(3) 0.0194(3) 0.0010(2) 0.0026(2) -0.0003(2)
Cl(2) 0.0189(3) 0.0154(3) 0.0191(3) 0.0014(2) 0.0051(3) -0.0004(2)
O(1) 0.051(1) 0.021(1) 0.039(1) 0.0013(9) 0.0129(10) 0.0048(9)
N(1) 0.0142(9) 0.0104(9) 0.0162(10) 0.0001(7) 0.0032(8) -0.0011(7)
N(2) 0.015(1) 0.009(1) 0.015(1) 0.0000 0.001(1) 0.0000
N(3) 0.019(1) 0.008(1) 0.019(1) 0.0000 0.003(1) 0.0000
N(4) 0.0146(9) 0.0089(9) 0.0175(10) 0.0010(7) 0.0018(8) -0.0004(7)
N(5) 0.013(1) 0.008(1) 0.015(1) 0.0000 0.001(1) 0.0000
N(6) 0.017(1) 0.009(1) 0.017(1) 0.0000 0.004(1) 0.0000
C(1) 0.019(1) 0.012(1) 0.019(1) 0.0014(9) 0.0033(10) 0.0016(9)
C(2) 0.018(1) 0.016(1) 0.024(1) 0.0039(9) 0.001(1) 0.0035(9)
C(3) 0.016(1) 0.018(1) 0.022(1) -0.0010(9) -0.0022(10) 0.0008(10)
C(4) 0.019(1) 0.011(1) 0.022(1) -0.0027(9) 0.0003(10) -0.0007(9)
C(5) 0.016(1) 0.013(1) 0.015(1) -0.0006(8) 0.0027(9) -0.0008(9)
C(6) 0.014(1) 0.012(1) 0.015(1) -0.0005(8) 0.0019(9) -0.0013(8)
C(7) 0.016(1) 0.009(1) 0.019(1) -0.0012(8) 0.0021(9) 0.0005(9)
C(8) 0.021(2) 0.008(2) 0.021(2) 0.0000 0.007(1) 0.0000
C(9) 0.013(1) 0.010(2) 0.023(2) 0.0000 0.001(1) 0.0000
C(10) 0.018(1) 0.014(1) 0.019(1) 0.0002(9) 0.0026(9) -0.0004(9)
C(11) 0.019(1) 0.010(1) 0.016(1) 0.0000(9) 0.0015(9) -0.0006(8)
C(12) 0.017(1) 0.014(1) 0.019(1) -0.0017(9) -0.0008(10) -0.0036(9)
C(13) 0.017(1) 0.017(1) 0.028(1) 0.0023(9) -0.006(1) -0.003(1)
C(14) 0.018(1) 0.012(1) 0.028(1) 0.0027(9) -0.003(1) -0.0013(9)
C(15) 0.014(1) 0.011(1) 0.015(1) 0.0005(8) 0.0017(9) -0.0011(8)
C(16) 0.013(1) 0.011(1) 0.017(1) 0.0003(8) 0.0044(9) 0.0014(9)
C(17) 0.014(1) 0.010(1) 0.016(1) 0.0002(8) 0.0008(9) -0.0002(8)
C(18) 0.021(2) 0.007(1) 0.017(2) 0.0000 0.006(1) 0.0000
C(19) 0.016(1) 0.010(1) 0.010(1) 0.0000 -0.002(1) 0.0000
C(20) 0.013(1) 0.011(1) 0.019(1) -0.0018(8) 0.0011(9) 0.0020(9)
C(21) 0.015(1) 0.011(1) 0.020(1) 0.0009(8) 0.0038(9) -0.0009(9)
C(22) 0.019(1) 0.012(1) 0.018(1) -0.0002(9) 0.0010(10) 0.0011(9)
C(23) 0.060(2) 0.034(2) 0.036(2) 0.010(2) 0.021(2) 0.003(1)

loop_
_atom_type_symbol
_atom_type_description
_atom_type_scat_dispersion_real
_atom_type_scat_dispersion_imag
_atom_type_scat_source
C C 0.003 0.002
;International Tables for Crystallography
(1992, Vol. C, Tables 4.2.6.8 and 6.1.1.1)
;
H H 0.000 0.000
;International Tables for Crystallography
(1992, Vol. C, Table 6.1.1.2)
;
Cl Cl 0.148 0.159
;International Tables for Crystallography
(1992, Vol. C, Tables 4.2.6.8 and 6.1.1.1)
;
Co Co 0.349 0.972
;International Tables for Crystallography
(1992, Vol. C, Tables 4.2.6.8 and 6.1.1.1)
;
N N 0.006 0.003
;International Tables for Crystallography
(1992, Vol. C, Tables 4.2.6.8 and 6.1.1.1)
;
O O 0.011 0.006
;International Tables for Crystallography
(1992, Vol. C, Tables 4.2.6.8 and 6.1.1.1)
;

loop_
_geom_angle_atom_site_label_1
_geom_angle_atom_site_label_2
_geom_angle_atom_site_label_3
_geom_angle
_geom_angle_site_symmetry_1
_geom_angle_site_symmetry_2
_geom_angle_site_symmetry_3
_geom_angle_publ_flag
Cl(1) Co(1) Cl(1) 179.05(3) . . 2_656 yes
Cl(1) Co(1) N(1) 88.84(5) . . . yes
Cl(1) Co(1) N(1) 91.39(5) . . 2_656 yes
Cl(1) Co(1) N(2) 90.48(2) . . . yes
Cl(1) Co(1) N(3) 89.52(2) . . 1_565 yes
Cl(1) Co(1) N(1) 91.39(5) 2_656 . . yes
Cl(1) Co(1) N(1) 88.84(5) 2_656 . 2_656 yes
Cl(1) Co(1) N(2) 90.48(2) 2_656 . . yes
Cl(1) Co(1) N(3) 89.52(2) 2_656 . 1_565 yes
N(1) Co(1) N(1) 152.20(10) . . 2_656 yes
N(1) Co(1) N(2) 76.10(5) . . . yes
N(1) Co(1) N(3) 103.90(5) . . 1_565 yes
N(1) Co(1) N(2) 76.10(5) 2_656 . . yes
N(1) Co(1) N(3) 103.90(5) 2_656 . 1_565 yes
N(2) Co(1) N(3) 180.0 . . 1_565 yes
Cl(2) Co(2) Cl(2) 176.45(3) . . 2_555 yes
Cl(2) Co(2) N(4) 90.70(5) . . . yes
Cl(2) Co(2) N(4) 90.15(5) . . 2_555 yes
Cl(2) Co(2) N(5) 91.78(2) . . . yes
Cl(2) Co(2) N(6) 88.22(2) . . 1_565 yes
Cl(2) Co(2) N(4) 90.15(5) 2_555 . . yes
Cl(2) Co(2) N(4) 90.70(5) 2_555 . 2_555 yes
Cl(2) Co(2) N(5) 91.78(2) 2_555 . . yes
Cl(2) Co(2) N(6) 88.22(2) 2_555 . 1_565 yes
N(4) Co(2) N(4) 152.33(10) . . 2_555 yes
N(4) Co(2) N(5) 76.17(5) . . . yes
N(4) Co(2) N(6) 103.83(5) . . 1_565 yes
N(4) Co(2) N(5) 76.17(5) 2_555 . . yes
N(4) Co(2) N(6) 103.83(5) 2_555 . 1_565 yes
N(5) Co(2) N(6) 180.0 . . 1_565 yes
Co(1) N(1) C(1) 128.0(2) . . . yes
Co(1) N(1) C(5) 114.5(1) . . . yes
C(1) N(1) C(5) 117.6(2) . . . yes
Co(1) N(2) C(6) 119.6(1) . . . yes
Co(1) N(2) C(6) 119.6(1) . . 2_656 yes
C(6) N(2) C(6) 120.9(3) . . 2_656 yes
Co(1) N(3) C(10) 121.6(1) 1_545 . . yes
Co(1) N(3) C(10) 121.6(1) 1_545 . 2_656 yes
C(10) N(3) C(10) 116.9(3) . . 2_656 yes
Co(2) N(4) C(11) 126.4(2) . . . yes
Co(2) N(4) C(15) 115.5(1) . . . yes
C(11) N(4) C(15) 118.1(2) . . . yes
Co(2) N(5) C(16) 119.4(1) . . . yes
Co(2) N(5) C(16) 119.4(1) . . 2_555 yes
C(16) N(5) C(16) 121.2(3) . . 2_555 yes
Co(2) N(6) C(21) 121.6(1) 1_545 . . yes
Co(2) N(6) C(21) 121.6(1) 1_545 . 2_555 yes
C(21) N(6) C(21) 116.8(3) . . 2_555 yes
N(1) C(1) C(2) 123.4(2) . . . yes
C(1) C(2) C(3) 118.7(2) . . . yes
C(2) C(3) C(4) 119.2(2) . . . yes
C(3) C(4) C(5) 118.9(2) . . . yes
N(1) C(5) C(4) 122.2(2) . . . yes
N(1) C(5) C(6) 115.2(2) . . . yes
C(4) C(5) C(6) 122.6(2) . . . yes
N(2) C(6) C(5) 114.5(2) . . . yes
N(2) C(6) C(7) 121.1(2) . . . yes
C(5) C(6) C(7) 124.3(2) . . . yes
C(6) C(7) C(8) 118.6(2) . . . yes
C(7) C(8) C(7) 119.7(3) . . 2_656 yes
C(7) C(8) C(9) 120.2(1) . . . yes
C(7) C(8) C(9) 120.2(1) 2_656 . . yes
C(8) C(9) C(22) 121.7(1) . . . yes
C(8) C(9) C(22) 121.7(1) . . 2_656 yes
C(22) C(9) C(22) 116.6(3) . . 2_656 yes
N(3) C(10) C(22) 123.4(2) . . . yes
N(4) C(11) C(12) 123.3(2) . . . yes
C(11) C(12) C(13) 118.6(2) . . . yes
C(12) C(13) C(14) 119.2(2) . . . yes
C(13) C(14) C(15) 118.9(2) . . . yes
N(4) C(15) C(14) 121.8(2) . . . yes
N(4) C(15) C(16) 114.7(2) . . . yes
C(14) C(15) C(16) 123.4(2) . . . yes
N(5) C(16) C(15) 114.1(2) . . . yes
N(5) C(16) C(17) 121.1(2) . . . yes
C(15) C(16) C(17) 124.7(2) . . . yes
C(16) C(17) C(18) 118.7(2) . . . yes
C(17) C(18) C(17) 119.1(3) . . 2_555 yes
C(17) C(18) C(19) 120.5(1) . . . yes
C(17) C(18) C(19) 120.5(1) 2_555 . . yes
C(18) C(19) C(20) 121.6(1) . . . yes
C(18) C(19) C(20) 121.6(1) . . 2_555 yes
C(20) C(19) C(20) 116.9(3) . . 2_555 yes
C(19) C(20) C(21) 119.6(2) . . . yes
N(6) C(21) C(20) 123.3(2) . . . yes
C(9) C(22) C(10) 119.7(2) . . . yes

loop_
_geom_bond_atom_site_label_1
_geom_bond_atom_site_label_2
_geom_bond_distance
_geom_bond_site_symmetry_1
_geom_bond_site_symmetry_2
_geom_bond_publ_flag
Co(1) Cl(1) 2.4667(6) . . yes
Co(1) Cl(1) 2.4667(6) . 2_656 yes
Co(1) N(1) 2.185(2) . . yes
Co(1) N(1) 2.185(2) . 2_656 yes
Co(1) N(2) 2.067(3) . . yes
Co(1) N(3) 2.134(3) . 1_565 yes
Co(2) Cl(2) 2.4429(6) . . yes
Co(2) Cl(2) 2.4429(6) . 2_555 yes
Co(2) N(4) 2.149(2) . . yes
Co(2) N(4) 2.149(2) . 2_555 yes
Co(2) N(5) 2.073(3) . . yes
Co(2) N(6) 2.132(3) . 1_565 yes
O(1) C(23) 1.426(4) . . yes
N(1) C(1) 1.344(3) . . yes
N(1) C(5) 1.361(3) . . yes
N(2) C(6) 1.346(2) . . yes
N(2) C(6) 1.346(2) . 2_656 yes
N(3) C(10) 1.346(3) . . yes
N(3) C(10) 1.346(3) . 2_656 yes
N(4) C(11) 1.343(3) . . yes
N(4) C(15) 1.360(3) . . yes
N(5) C(16) 1.337(2) . . yes
N(5) C(16) 1.337(2) . 2_555 yes
N(6) C(21) 1.346(3) . . yes
N(6) C(21) 1.346(3) . 2_555 yes
C(1) C(2) 1.385(3) . . yes
C(2) C(3) 1.380(3) . . yes
C(3) C(4) 1.391(3) . . yes
C(4) C(5) 1.388(3) . . yes
C(5) C(6) 1.483(3) . . yes
C(6) C(7) 1.396(3) . . yes
C(7) C(8) 1.398(3) . . yes
C(8) C(9) 1.485(4) . . yes
C(9) C(22) 1.402(3) . . yes
C(9) C(22) 1.402(3) . 2_656 yes
C(10) C(22) 1.380(3) . . yes
C(11) C(12) 1.379(3) . . yes
C(12) C(13) 1.382(3) . . yes
C(13) C(14) 1.397(3) . . yes
C(14) C(15) 1.384(3) . . yes
C(15) C(16) 1.489(3) . . yes
C(16) C(17) 1.397(3) . . yes
C(17) C(18) 1.401(3) . . yes
C(18) C(19) 1.483(4) . . yes
C(19) C(20) 1.397(3) . . yes
C(19) C(20) 1.397(3) . 2_555 yes
C(20) C(21) 1.383(3) . . yes

loop_
_geom_contact_atom_site_label_1
_geom_contact_atom_site_label_2
_geom_contact_distance
_geom_contact_site_symmetry_1
_geom_contact_site_symmetry_2
_geom_contact_publ_flag
Co(1) C(10) 3.061(2) . 2_666 ?
Co(2) C(21) 3.060(2) . 2_565 ?
Cl(1) O(1) 3.177(2) . . ?
Cl(1) C(12) 3.553(3) . . ?
Cl(2) C(23) 3.533(3) . 2_655 ?
Cl(2) C(4) 3.595(2) . 4_554 ?
Cl(2) C(7) 3.598(2) . 4_554 ?
O(1) C(11) 3.182(3) . 3_666 ?
O(1) C(10) 3.336(3) . 3_656 ?
O(1) C(12) 3.357(3) . 3_666 ?
O(1) C(22) 3.534(3) . 3_656 ?
N(1) C(12) 3.580(3) . . ?
N(6) C(11) 3.596(3) . 1_545 ?
N(6) C(11) 3.596(3) . 2_545 ?
C(1) C(20) 3.197(3) . 4_555 ?
C(1) C(12) 3.345(4) . . ?
C(2) C(11) 3.323(4) . . ?
C(2) C(12) 3.447(4) . . ?
C(2) C(20) 3.554(4) . 4_555 ?
C(4) C(13) 3.590(4) . . ?
C(5) C(13) 3.543(4) . . ?
C(12) C(22) 3.453(3) . 3_656 ?
C(20) C(23) 3.575(4) . 3_656 ?

loop_
_geom_hbond_atom_site_label_D
_geom_hbond_atom_site_label_H
_geom_hbond_atom_site_label_A
_geom_hbond_site_symmetry_D
_geom_hbond_site_symmetry_H
_geom_hbond_site_symmetry_A
_geom_hbond_distance_DH
_geom_hbond_distance_HA
_geom_hbond_distance_DA
_geom_hbond_publ_flag
O(1) H(15) Cl(1) . . 1_555 0.872 2.322 3.177(2) no

loop_
_geom_torsion_atom_site_label_1
_geom_torsion_atom_site_label_2
_geom_torsion_atom_site_label_3
_geom_torsion_atom_site_label_4
_geom_torsion
_geom_torsion_site_symmetry_1
_geom_torsion_site_symmetry_2
_geom_torsion_site_symmetry_3
_geom_torsion_site_symmetry_4
_geom_torsion_publ_flag
Co(1) N(1) C(1) C(2) -178.9(2) . . . . yes
Co(1) N(1) C(5) C(4) 177.5(2) . . . . yes
Co(1) N(1) C(5) C(6) -3.1(2) . . . . yes
Co(1) N(1) C(1) C(2) -178.9(2) . 2_656 2_656 2_656 yes
Co(1) N(1) C(5) C(4) 177.5(2) . 2_656 2_656 2_656 yes
Co(1) N(1) C(5) C(6) -3.1(2) . 2_656 2_656 2_656 yes
Co(1) N(2) C(6) C(5) 0.7(2) . . . . yes
Co(1) N(2) C(6) C(7) 179.8(2) . . . . yes
Co(1) N(2) C(6) C(5) 0.7(2) . . 2_656 2_656 yes
Co(1) N(2) C(6) C(7) 179.8(2) . . 2_656 2_656 yes
Co(2) N(4) C(11) C(12) -179.3(2) . . . . yes
Co(2) N(4) C(15) C(14) 178.3(2) . . . . yes
Co(2) N(4) C(15) C(16) -2.7(2) . . . . yes
Co(2) N(4) C(11) C(12) -179.3(2) . 2_555 2_555 2_555 yes
Co(2) N(4) C(15) C(14) 178.3(2) . 2_555 2_555 2_555 yes
Co(2) N(4) C(15) C(16) -2.7(2) . 2_555 2_555 2_555 yes
Co(2) N(5) C(16) C(15) 2.0(2) . . . . yes
Co(2) N(5) C(16) C(17) -179.1(2) . . . . yes
Co(2) N(5) C(16) C(15) 2.0(2) . . 2_555 2_555 yes
Co(2) N(5) C(16) C(17) -179.1(2) . . 2_555 2_555 yes
Cl(1) Co(1) N(1) C(1) -86.9(2) . . . . yes
Cl(1) Co(1) N(1) C(5) 93.4(1) . . . . yes
Cl(1) Co(1) N(1) C(1) 92.2(2) . . 2_656 2_656 yes
Cl(1) Co(1) N(1) C(5) -87.5(1) . . 2_656 2_656 yes
Cl(1) Co(1) N(2) C(6) -90.5(1) . . . . yes
Cl(1) Co(1) N(2) C(6) 89.5(1) . . . 2_656 yes
Cl(2) Co(2) N(4) C(11) 92.0(2) . . . . yes
Cl(2) Co(2) N(4) C(15) -88.9(1) . . . . yes
Cl(2) Co(2) N(4) C(11) -84.5(2) . . 2_555 2_555 yes
Cl(2) Co(2) N(4) C(15) 94.6(1) . . 2_555 2_555 yes
Cl(2) Co(2) N(5) C(16) 87.7(1) . . . . yes
Cl(2) Co(2) N(5) C(16) -92.3(1) . . . 2_555 yes
N(1) Co(1) N(1) C(1) -177.7(2) . . 2_656 2_656 yes
N(1) Co(1) N(1) C(5) 2.7(1) . . 2_656 2_656 yes
N(1) Co(1) N(2) C(6) -1.8(1) . . . . yes
N(1) Co(1) N(2) C(6) 178.2(1) . . . 2_656 yes
N(1) C(1) C(2) C(3) 0.6(4) . . . . yes
N(1) C(5) C(4) C(3) 2.1(3) . . . . yes
N(1) C(5) C(6) N(2) 1.7(3) . . . . yes
N(1) C(5) C(6) C(7) -177.4(2) . . . . yes
N(2) Co(1) N(1) C(1) -177.7(2) . . . . yes
N(2) Co(1) N(1) C(5) 2.7(1) . . . . yes
N(2) Co(1) N(1) C(1) -177.7(2) . . 2_656 2_656 yes
N(2) Co(1) N(1) C(5) 2.7(1) . . 2_656 2_656 yes
N(2) C(6) C(5) C(4) -179.0(2) . . . . yes
N(2) C(6) C(7) C(8) 0.3(3) . . . . yes
N(2) C(6) C(5) C(4) -179.0(2) . 2_656 2_656 2_656 yes
N(2) C(6) C(7) C(8) 0.3(3) . 2_656 2_656 . yes
N(3) C(10) C(22) C(9) 4.7(3) . . . . yes
N(3) C(10) C(22) C(9) 4.7(3) . 2_656 2_656 . yes
N(4) Co(2) N(4) C(11) -176.3(2) . . 2_555 2_555 yes
N(4) Co(2) N(4) C(15) 2.8(1) . . 2_555 2_555 yes
N(4) Co(2) N(5) C(16) -2.6(1) . . . . yes
N(4) Co(2) N(5) C(16) 177.4(1) . . . 2_555 yes
N(4) C(11) C(12) C(13) -0.4(4) . . . . yes
N(4) C(15) C(14) C(13) 2.2(4) . . . . yes
N(4) C(15) C(16) N(5) 0.6(3) . . . . yes
N(4) C(15) C(16) C(17) -178.3(2) . . . . yes
N(5) Co(2) N(4) C(11) -176.3(2) . . . . yes
N(5) Co(2) N(4) C(15) 2.8(1) . . . . yes
N(5) Co(2) N(4) C(11) -176.3(2) . . 2_555 2_555 yes
N(5) Co(2) N(4) C(15) 2.8(1) . . 2_555 2_555 yes
N(5) C(16) C(15) C(14) 179.5(2) . . . . yes
N(5) C(16) C(17) C(18) -1.7(3) . . . . yes
N(5) C(16) C(15) C(14) 179.5(2) . 2_555 2_555 2_555 yes
N(5) C(16) C(17) C(18) -1.7(3) . 2_555 2_555 . yes
N(6) C(21) C(20) C(19) -6.2(3) . . . . yes
N(6) C(21) C(20) C(19) -6.2(3) . 2_555 2_555 . yes
C(1) N(1) C(5) C(4) -2.2(3) . . . . yes
C(1) N(1) C(5) C(6) 177.2(2) . . . . yes
C(1) C(2) C(3) C(4) -0.7(4) . . . . yes
C(2) C(1) N(1) C(5) 0.8(3) . . . . yes
C(2) C(3) C(4) C(5) -0.6(4) . . . . yes
C(3) C(4) C(5) C(6) -177.2(2) . . . . yes
C(4) C(5) C(6) C(7) 2.0(4) . . . . yes
C(5) C(6) N(2) C(6) -179.3(2) . . . 2_656 yes
C(5) C(6) C(7) C(8) 179.3(2) . . . . yes
C(6) N(2) C(6) C(7) -0.2(2) . . 2_656 2_656 yes
C(6) C(7) C(8) C(7) -0.1(1) . . . 2_656 yes
C(6) C(7) C(8) C(9) 179.9(1) . . . . yes
C(7) C(8) C(9) C(22) 42.8(2) . . . . yes
C(7) C(8) C(9) C(22) -137.2(2) . . . 2_656 yes
C(8) C(9) C(22) C(10) 177.8(2) . . . . yes
C(8) C(9) C(22) C(10) 177.8(2) . . 2_656 2_656 yes
C(10) N(3) C(10) C(22) -2.4(2) . . 2_656 2_656 yes
C(10) C(22) C(9) C(22) -2.2(2) . . . 2_656 yes
C(11) N(4) C(15) C(14) -2.4(3) . . . . yes
C(11) N(4) C(15) C(16) 176.5(2) . . . . yes
C(11) C(12) C(13) C(14) 0.1(4) . . . . yes
C(12) C(11) N(4) C(15) 1.6(3) . . . . yes
C(12) C(13) C(14) C(15) -1.0(4) . . . . yes
C(13) C(14) C(15) C(16) -176.7(2) . . . . yes
C(14) C(15) C(16) C(17) 0.7(4) . . . . yes
C(15) C(16) N(5) C(16) -178.0(2) . . . 2_555 yes
C(15) C(16) C(17) C(18) 177.1(2) . . . . yes
C(16) N(5) C(16) C(17) 0.9(2) . . 2_555 2_555 yes
C(16) C(17) C(18) C(17) 0.8(2) . . . 2_555 yes
C(16) C(17) C(18) C(19) -179.2(2) . . . . yes
C(17) C(18) C(19) C(20) -35.2(2) . . . . yes
C(17) C(18) C(19) C(20) 144.8(2) . . . 2_555 yes
C(18) C(19) C(20) C(21) -177.1(2) . . . . yes
C(18) C(19) C(20) C(21) -177.1(2) . . 2_555 2_555 yes
C(20) C(19) C(20) C(21) 2.9(2) . . 2_555 2_555 yes
C(20) C(21) N(6) C(21) 3.1(2) . . . 2_555 yes
C(20) C(21) N(6) C(21) 3.1(2) . . . 2_555 yes
